data_7216465
loop_
_publ_author_name
'De la Pinta, Noelia'
'Caballero, Ana B.'
'Madariaga, Gotzon'
'Ezpeleta, Jos\'e M.'
'Rodriguez-Dieguez, Antonio'
'Salas, Juan M.'
'Cort\'es, Roberto'

_publ_section_title
;
 DPDS--DPS in situ transformation at room temperature via a
 1,2-nucleophilic addition mechanism
;
_journal_issue 36
_journal_name_full CrystEngComm
_journal_page_first 8322
_journal_paper_doi 10.1039/C4CE00781F
_journal_volume 16
_journal_year 2014
_chemical_formula_moiety 'C12 H8 N4 O2 S Zn'
_chemical_formula_sum 'C12 H8 N4 O2 S Zn'
_chemical_formula_weight 337.65
_chemical_name_systematic
;
 ?
;
_space_group_IT_number 61
_symmetry_space_group_name_Hall '-P 2bc 2ac'
_symmetry_space_group_name_H-M 'P c a b'
_atom_sites_solution_hydrogens geom
_atom_sites_solution_primary direct
_atom_sites_solution_secondary difmap
_audit_creation_date 2011-05-02T13:42:52-00:00
_audit_creation_method 'WinGX routine CIF_UPDATE'
_cell_angle_alpha 90
_cell_angle_beta 90
_cell_angle_gamma 90
_cell_formula_units_Z 8
_cell_length_a 14.545(3)
_cell_length_b 14.834(3)
_cell_length_c 12.805(4)
_cell_measurement_reflns_used 9399
_cell_measurement_temperature 293(2)
_cell_measurement_theta_max 25.99
_cell_measurement_theta_min 2.52
_cell_volume 2762.8(12)
_computing_structure_refinement 'SHELXL-97 (Sheldrick, 2008)'
_diffrn_ambient_temperature 293(2)
_diffrn_measured_fraction_theta_full 0.996
_diffrn_measured_fraction_theta_max 0.996
_diffrn_radiation_monochromator graphite
_diffrn_radiation_type MoK\a
_diffrn_radiation_wavelength 0.71069
_diffrn_reflns_av_R_equivalents 0.1025
_diffrn_reflns_av_unetI/netI 0.1957
_diffrn_reflns_limit_h_max 17
_diffrn_reflns_limit_h_min -17
_diffrn_reflns_limit_k_max 18
_diffrn_reflns_limit_k_min -18
_diffrn_reflns_limit_l_max 15
_diffrn_reflns_limit_l_min 0
_diffrn_reflns_number 9399
_diffrn_reflns_theta_full 25.99
_diffrn_reflns_theta_max 25.99
_diffrn_reflns_theta_min 2.52
_exptl_absorpt_coefficient_mu 1.934
_exptl_absorpt_correction_T_max 0.8152
_exptl_absorpt_correction_T_min 0.6643
_exptl_absorpt_correction_type numerical
_exptl_absorpt_process_details 'J. de Meulenaar and H. Tompa, Acta Crystallogr., Sect A 1965, 19, 1014-1018.'
_exptl_crystal_density_diffrn 1.624
_exptl_crystal_density_method 'not measured'
_exptl_crystal_F_000 1360
_exptl_crystal_size_max 0.30
_exptl_crystal_size_mid 0.21
_exptl_crystal_size_min 0.16
_refine_diff_density_max 0.191
_refine_diff_density_min -0.345
_refine_diff_density_rms 0.051
_refine_ls_extinction_coef 0.00076(9)
_refine_ls_extinction_method SHELXL
_refine_ls_goodness_of_fit_ref 0.801
_refine_ls_hydrogen_treatment constr
_refine_ls_matrix_type full
_refine_ls_number_parameters 182
_refine_ls_number_reflns 2698
_refine_ls_number_restraints 0
_refine_ls_restrained_S_all 0.801
_refine_ls_R_factor_all 0.1409
_refine_ls_R_factor_gt 0.029
_refine_ls_shift/su_max 0
_refine_ls_shift/su_mean 0
_refine_ls_structure_factor_coef Fsqd
_refine_ls_weighting_details
;calc w=[0.00000+1.00000exp(3.50(sin\q/\l)^2^)]/[\s^2^(Fo^2^)+
0.0000+0.0000*P+(0.0000P)^2^+0.0000sin\q/\l] 
where P = 0.33333Fo^2^ + 0.66667Fc^2^
;
_refine_ls_weighting_scheme calc
_refine_ls_wR_factor_ref 0.0613
_reflns_number_gt 852
_reflns_number_total 2698
_reflns_threshold_expression >2\s(I)
_cod_data_source_file c4ce00781f2.cif
_cod_data_source_block r321
_cod_depositor_comments 'Adding full bibliography for 7216463--7216466.cif.'
_cod_database_code 7216465

loop_
_symmetry_equiv_pos_as_xyz
'x, y, z'
'-x, -y+1/2, z+1/2'
'x+1/2, -y, -z+1/2'
'-x+1/2, y+1/2, -z'
'-x, -y, -z'
'x, y-1/2, -z-1/2'
'-x-1/2, y, z-1/2'
'x-1/2, -y-1/2, z'

loop_
_atom_site_label
_atom_site_fract_x
_atom_site_fract_y
_atom_site_fract_z
_atom_site_U_iso_or_equiv
_atom_site_adp_type
_atom_site_calc_flag
_atom_site_refinement_flags
_atom_site_occupancy
_atom_site_type_symbol
Zn1 0.54519(5) 0.25867(4) 0.12262(4) 0.0566(2) Uani d . 1 Zn
S1 0.69116(12) 0.49513(11) 0.52506(11) 0.0648(5) Uani d . 1 S
N1 0.6318(3) 0.2673(4) 0.0100(4) 0.0751(14) Uani d . 1 N
N2 0.5037(4) 0.1459(3) 0.1754(4) 0.0777(18) Uani d . 1 N
N3 0.9340(3) 0.6683(3) 0.4251(3) 0.0504(12) Uani d . 1 N
N4 0.5950(3) 0.3318(3) 0.2457(3) 0.0551(12) Uani d . 1 N
O1 0.7106(4) 0.2156(2) -0.1382(3) 0.0925(14) Uani d . 1 O
O2 0.4498(4) 0.0286(3) 0.2824(3) 0.0985(15) Uani d . 1 O
C1 0.6706(4) 0.2426(5) -0.0646(4) 0.0614(15) Uani d . 1 C
C2 0.4759(5) 0.0879(4) 0.2292(4) 0.0619(17) Uani d . 1 C
C3 0.5432(5) 0.3446(4) 0.3318(4) 0.0706(17) Uani d . 1 C
H3 0.4856 0.3175 0.3348 0.106 Uiso calc R 1 H
C4 0.5716(4) 0.3957(4) 0.4155(4) 0.0681(18) Uani d . 1 C
H4 0.533 0.4046 0.4725 0.102 Uiso calc R 1 H
C5 0.6578(4) 0.4335(3) 0.4136(4) 0.0495(16) Uani d . 1 C
C6 0.7120(4) 0.4208(3) 0.3255(4) 0.0552(14) Uani d . 1 C
H6 0.7701 0.4468 0.3213 0.083 Uiso calc R 1 H
C7 0.6785(4) 0.3691(4) 0.2442(4) 0.0530(15) Uani d . 1 C
H7 0.7157 0.36 0.1861 0.08 Uiso calc R 1 H
C8 0.7858(4) 0.5598(3) 0.4812(4) 0.0493(14) Uani d . 1 C
C9 0.8671(4) 0.5578(4) 0.5379(4) 0.0578(17) Uani d . 1 C
H9 0.873 0.5197 0.5952 0.087 Uiso calc R 1 H
C10 0.9386(4) 0.6124(3) 0.5089(4) 0.0556(15) Uani d . 1 C
H10 0.9925 0.611 0.548 0.083 Uiso calc R 1 H
C11 0.8539(4) 0.6681(3) 0.3696(4) 0.0533(14) Uani d . 1 C
H11 0.8494 0.7055 0.3115 0.08 Uiso calc R 1 H
C12 0.7804(4) 0.6161(3) 0.3950(4) 0.0519(14) Uani d . 1 C
H12 0.7271 0.6182 0.3551 0.078 Uiso calc R 1 H

loop_
_atom_site_aniso_label
_atom_site_aniso_U_11
_atom_site_aniso_U_22
_atom_site_aniso_U_33
_atom_site_aniso_U_12
_atom_site_aniso_U_13
_atom_site_aniso_U_23
Zn1 0.0643(4) 0.0545(4) 0.0509(3) 0.0008(4) -0.0079(4) 0.0020(4)
S1 0.0646(11) 0.0835(11) 0.0462(7) -0.0188(10) 0.0029(8) -0.0030(8)
N1 0.068(3) 0.086(4) 0.071(3) 0.008(3) 0.000(3) 0.010(3)
N2 0.114(5) 0.057(3) 0.063(3) -0.009(3) -0.021(3) 0.008(3)
N3 0.056(4) 0.044(2) 0.051(2) 0.002(2) 0.006(2) 0.001(2)
N4 0.061(3) 0.058(3) 0.046(3) -0.004(3) -0.002(2) 0.007(2)
O1 0.127(4) 0.099(3) 0.052(2) -0.004(3) 0.023(3) -0.005(2)
O2 0.135(4) 0.086(3) 0.074(3) -0.027(3) 0.008(3) 0.019(2)
C1 0.058(4) 0.074(4) 0.052(3) -0.009(4) -0.005(3) 0.012(4)
C2 0.079(6) 0.056(4) 0.051(4) -0.001(4) -0.008(3) 0.001(3)
C3 0.075(4) 0.089(4) 0.048(3) -0.036(4) 0.009(4) 0.001(3)
C4 0.061(5) 0.091(5) 0.052(4) -0.024(4) 0.006(3) -0.008(3)
C5 0.051(4) 0.053(3) 0.044(3) -0.007(3) -0.004(3) -0.001(3)
C6 0.046(4) 0.062(4) 0.058(3) -0.005(3) -0.001(3) -0.011(3)
C7 0.046(4) 0.054(4) 0.059(4) -0.001(3) 0.004(3) -0.002(3)
C8 0.052(4) 0.051(3) 0.045(3) 0.000(3) 0.005(3) -0.005(3)
C9 0.057(5) 0.066(4) 0.051(4) -0.006(3) -0.006(3) 0.014(3)
C10 0.056(4) 0.059(3) 0.052(3) -0.006(3) -0.006(3) 0.006(3)
C11 0.058(4) 0.052(3) 0.049(3) 0.003(3) -0.004(3) 0.011(3)
C12 0.054(4) 0.051(3) 0.051(3) 0.001(3) 0.000(3) -0.001(3)

loop_
_atom_type_symbol
_atom_type_description
_atom_type_scat_dispersion_real
_atom_type_scat_dispersion_imag
_atom_type_scat_source
C C 0.0033 0.0016 'International Tables Vol C Tables 4.2.6.8 and 6.1.1.4'
H H 0 0 'International Tables Vol C Tables 4.2.6.8 and 6.1.1.4'
N N 0.0061 0.0033 'International Tables Vol C Tables 4.2.6.8 and 6.1.1.4'
O O 0.0106 0.006 'International Tables Vol C Tables 4.2.6.8 and 6.1.1.4'
S S 0.1246 0.1234 'International Tables Vol C Tables 4.2.6.8 and 6.1.1.4'
Zn Zn 0.2839 1.4301 'International Tables Vol C Tables 4.2.6.8 and 6.1.1.4'

loop_
_geom_angle_atom_site_label_1
_geom_angle_atom_site_label_2
_geom_angle_atom_site_label_3
_geom_angle
_geom_angle_site_symmetry_1
_geom_angle_site_symmetry_3
N2 Zn1 N1 122.3(2) . .
N2 Zn1 N3 108.8(2) . 3_465
N1 Zn1 N3 105.08(19) . 3_465
N2 Zn1 N4 107.76(19) . .
N1 Zn1 N4 108.1(2) . .
N3 Zn1 N4 103.29(17) 3_465 .
C5 S1 C8 103.8(3) . .
C1 N1 Zn1 155.5(6) . .
C2 N2 Zn1 164.2(5) . .
C10 N3 C11 116.9(5) . .
C10 N3 Zn1 121.4(4) . 3_565
C11 N3 Zn1 121.5(3) . 3_565
C7 N4 C3 117.5(5) . .
C7 N4 Zn1 122.1(4) . .
C3 N4 Zn1 120.4(4) . .
N1 C1 O1 178.1(8) . .
O2 C2 N2 178.4(8) . .
N4 C3 C4 123.1(6) . .
N4 C3 H3 118.4 . .
C4 C3 H3 118.4 . .
C5 C4 C3 119.0(5) . .
C5 C4 H4 120.5 . .
C3 C4 H4 120.5 . .
C4 C5 C6 118.5(5) . .
C4 C5 S1 116.7(4) . .
C6 C5 S1 124.8(4) . .
C7 C6 C5 119.1(6) . .
C7 C6 H6 120.4 . .
C5 C6 H6 120.4 . .
N4 C7 C6 122.7(5) . .
N4 C7 H7 118.6 . .
C6 C7 H7 118.6 . .
C9 C8 C12 118.5(5) . .
C9 C8 S1 119.0(4) . .
C12 C8 S1 122.4(5) . .
C10 C9 C8 119.5(5) . .
C10 C9 H9 120.2 . .
C8 C9 H9 120.2 . .
N3 C10 C9 122.5(5) . .
N3 C10 H10 118.7 . .
C9 C10 H10 118.7 . .
C12 C11 N3 123.2(5) . .
C12 C11 H11 118.4 . .
N3 C11 H11 118.4 . .
C11 C12 C8 119.3(5) . .
C11 C12 H12 120.4 . .
C8 C12 H12 120.4 . .

loop_
_geom_bond_atom_site_label_1
_geom_bond_atom_site_label_2
_geom_bond_site_symmetry_2
_geom_bond_distance
Zn1 N2 . 1.903(5)
Zn1 N1 . 1.920(5)
Zn1 N3 3_465 2.040(4)
Zn1 N4 . 2.046(4)
S1 C5 . 1.763(5)
S1 C8 . 1.769(6)
N1 C1 . 1.168(7)
N2 C2 . 1.173(7)
N3 C10 . 1.358(6)
N3 C11 . 1.365(6)
N3 Zn1 3_565 2.040(4)
N4 C7 . 1.335(6)
N4 C3 . 1.349(6)
O1 C1 . 1.178(7)
O2 C2 . 1.176(7)
C3 C4 . 1.376(6)
C3 H3 . 0.93
C4 C5 . 1.373(7)
C4 H4 . 0.93
C5 C6 . 1.390(7)
C6 C7 . 1.382(6)
C6 H6 . 0.93
C7 H7 . 0.93
C8 C9 . 1.389(7)
C8 C12 . 1.386(6)
C9 C10 . 1.369(7)
C9 H9 . 0.93
C10 H10 . 0.93
C11 C12 . 1.358(7)
C11 H11 . 0.93
C12 H12 . 0.93

loop_
_geom_torsion_atom_site_label_1
_geom_torsion_atom_site_label_2
_geom_torsion_atom_site_label_3
_geom_torsion_atom_site_label_4
_geom_torsion
_geom_torsion_site_symmetry_1
N2 Zn1 N1 C1 24.6(12) .
N3 Zn1 N1 C1 -99.7(11) 3_465
N4 Zn1 N1 C1 150.5(11) .
N1 Zn1 N2 C2 151.2(19) .
N3 Zn1 N2 C2 -86.1(19) 3_465
N4 Zn1 N2 C2 25(2) .
N2 Zn1 N4 C7 128.0(4) .
N1 Zn1 N4 C7 -6.0(5) .
N3 Zn1 N4 C7 -117.0(4) 3_465
N2 Zn1 N4 C3 -52.6(5) .
N1 Zn1 N4 C3 173.4(4) .
N3 Zn1 N4 C3 62.4(4) 3_465
C7 N4 C3 C4 1.8(8) .
Zn1 N4 C3 C4 -177.6(4) .
N4 C3 C4 C5 -2.2(9) .
C3 C4 C5 C6 2.0(8) .
C3 C4 C5 S1 -178.0(4) .
C8 S1 C5 C4 -163.0(4) .
C8 S1 C5 C6 17.0(5) .
C4 C5 C6 C7 -1.5(8) .
S1 C5 C6 C7 178.5(4) .
C3 N4 C7 C6 -1.3(8) .
Zn1 N4 C7 C6 178.1(4) .
C5 C6 C7 N4 1.2(8) .
C5 S1 C8 C9 -128.7(4) .
C5 S1 C8 C12 54.6(5) .
C12 C8 C9 C10 1.3(8) .
S1 C8 C9 C10 -175.5(4) .
C11 N3 C10 C9 -0.1(7) .
Zn1 N3 C10 C9 -175.2(4) 3_565
C8 C9 C10 N3 -0.9(8) .
C10 N3 C11 C12 0.7(7) .
Zn1 N3 C11 C12 175.7(4) 3_565
N3 C11 C12 C8 -0.2(8) .
C9 C8 C12 C11 -0.8(7) .
S1 C8 C12 C11 175.9(4) .
